data_1560259
loop_
_publ_author_name
'Najla Mahbouli Rhouma'
'Ali Rayes'
'Francesco Mezzadri'
'Davide Delmonte'
'Riccardi Cabassi'
'Gianluca Calestani'
'Mohamed Loukil'

_publ_section_title
;
 Structural and electrical phase transitions in the
 [(C2H5)4N]2ZnI3.86Cl0.14 system
;
_journal_name_full 'Journal of Solid State Chemistry'
_journal_page_first 60
_journal_page_last 66
_journal_paper_doi 10.1016/j.jssc.2017.08.029
_journal_volume 256
_journal_year 2017
_chemical_formula_moiety '2(C8 H20 N), Cl0.18 I3.82 Zn'
_chemical_formula_sum 'C16 H40 Cl0.18 I3.82 N2 Zn'
_chemical_formula_weight 817.03
_chemical_name_common
;
2(C8 H20 N), Cl0.18 I3.82 Zn
;
_space_group_crystal_system tetragonal
_space_group_IT_number 113
_space_group_name_Hall 'P -4 2ab'
_space_group_name_H-M_alt 'P -4 21 m'
_atom_sites_solution_hydrogens geom
_cell_angle_alpha 90
_cell_angle_beta 90
_cell_angle_gamma 90
_cell_formula_units_Z 4
_cell_length_a 13.7471(9)
_cell_length_b 13.7471(9)
_cell_length_c 14.7993(12)
_cell_measurement_reflns_used 220
_cell_measurement_temperature 293(2)
_cell_measurement_theta_max 17.82
_cell_measurement_theta_min 7.54
_cell_volume 2796.8(3)
_computing_cell_refinement 'SAINT (Bruker, 2008)'
_computing_data_collection 'APEX2 (Bruker, 2008)'
_computing_data_reduction 'SAINT (Bruker, 2008)'
_computing_publication_material 'SHELXL-2014/7 (Sheldrick, 2015b)'
_computing_structure_refinement 'SHELXL-2014/7 (Sheldrick, 2015b)'
_computing_structure_solution 'SHELXT (Sheldrick, 2015a)'
_diffrn_ambient_temperature 293(2)
_diffrn_measured_fraction_theta_full 1.000
_diffrn_measured_fraction_theta_max 1.000
_diffrn_measurement_device_type 'Bruker APEX2 CCD'
_diffrn_measurement_method '\w scan'
_diffrn_radiation_type MoK\a
_diffrn_radiation_wavelength 0.71073
_diffrn_reflns_av_R_equivalents 0.0774
_diffrn_reflns_av_unetI/netI 0.0414
_diffrn_reflns_Laue_measured_fraction_full 1.000
_diffrn_reflns_Laue_measured_fraction_max 1.000
_diffrn_reflns_limit_h_max 16
_diffrn_reflns_limit_h_min -16
_diffrn_reflns_limit_k_max 16
_diffrn_reflns_limit_k_min -16
_diffrn_reflns_limit_l_max 17
_diffrn_reflns_limit_l_min -17
_diffrn_reflns_number 30676
_diffrn_reflns_point_group_measured_fraction_full 1.000
_diffrn_reflns_point_group_measured_fraction_max 1.000
_diffrn_reflns_theta_full 25.242
_diffrn_reflns_theta_max 25.248
_diffrn_reflns_theta_min 1.376
_exptl_absorpt_coefficient_mu 5.114
_exptl_absorpt_correction_T_max 0.249
_exptl_absorpt_correction_T_min 0.162
_exptl_absorpt_correction_type multi-scan
_exptl_absorpt_process_details '(SADABS; Bruker, 2008)'
_exptl_crystal_colour colourless
_exptl_crystal_density_diffrn 1.940
_exptl_crystal_description block
_exptl_crystal_F_000 1542
_exptl_crystal_size_max 0.380
_exptl_crystal_size_mid 0.380
_exptl_crystal_size_min 0.280
_refine_diff_density_max 0.933
_refine_diff_density_min -0.519
_refine_diff_density_rms 0.099
_refine_ls_abs_structure_details
;
 Refined as an inversion twin.
;
_refine_ls_abs_structure_Flack 0.46(10)
_refine_ls_extinction_coef .
_refine_ls_extinction_method none
_refine_ls_goodness_of_fit_ref 1.052
_refine_ls_hydrogen_treatment constr
_refine_ls_matrix_type full
_refine_ls_number_parameters 144
_refine_ls_number_reflns 2700
_refine_ls_number_restraints 54
_refine_ls_restrained_S_all 1.057
_refine_ls_R_factor_all 0.0501
_refine_ls_R_factor_gt 0.0418
_refine_ls_shift/su_max 0.000
_refine_ls_shift/su_mean 0.000
_refine_ls_structure_factor_coef Fsqd
_refine_ls_weighting_details 'w=1/[\s^2^(Fo^2^)+(0.0498P)^2^+4.3217P] where P=(Fo^2^+2Fc^2^)/3'
_refine_ls_weighting_scheme calc
_refine_ls_wR_factor_gt 0.1042
_refine_ls_wR_factor_ref 0.1101
_reflns_Friedel_coverage 0.774
_reflns_Friedel_fraction_full 1.000
_reflns_Friedel_fraction_max 1.000
_reflns_number_gt 2286
_reflns_number_total 2700
_reflns_threshold_expression 'I > 2\s(I)'
_cod_data_source_file JSSC-2017-256-60-3.cif
_cod_data_source_block O_293
_cod_original_cell_volume 2796.8(4)
_cod_database_code 1560259
_shelx_space_group_comment
;
The symmetry employed for this shelxl refinement is uniquely defined
by the following loop, which should always be used as a source of
symmetry information in preference to the above space-group names.
They are only intended as comments.
;
_shelx_estimated_absorpt_t_min 0.247
_shelx_estimated_absorpt_t_max 0.329

loop_
_space_group_symop_operation_xyz
'x, y, z'
'-x, -y, z'
'x+1/2, -y+1/2, -z'
'-x+1/2, y+1/2, -z'
'y+1/2, x+1/2, z'
'-y+1/2, -x+1/2, z'
'-y, x, -z'
'y, -x, -z'

loop_
_atom_site_label
_atom_site_type_symbol
_atom_site_fract_x
_atom_site_fract_y
_atom_site_fract_z
_atom_site_U_iso_or_equiv
_atom_site_adp_type
_atom_site_occupancy
_atom_site_site_symmetry_order
_atom_site_calc_flag
_atom_site_refinement_flags_posn
_atom_site_refinement_flags_adp
_atom_site_refinement_flags_occupancy
_atom_site_disorder_assembly
_atom_site_disorder_group
Zn1 Zn 0.75257(9) 0.25257(9) 0.22878(11) 0.0648(6) Uani 1 2 d S T P . .
I1 I 0.63039(8) 0.13039(8) 0.29868(9) 0.0927(4) Uani 0.955(10) 2 d S T P . .
I2 I 0.74490(7) 0.24490(7) 0.05353(7) 0.0789(4) Uani 0.955(10) 2 d S T P . .
I3 I 0.70474(9) 0.42657(7) 0.28061(7) 0.0983(4) Uani 0.955(10) 1 d . . P . .
Cl1 Cl 0.63039(8) 0.13039(8) 0.29868(9) 0.0927(4) Uani 0.045(10) 2 d S T P . .
Cl2 Cl 0.74490(7) 0.24490(7) 0.05353(7) 0.0789(4) Uani 0.045(10) 2 d S T P . .
Cl3 Cl 0.70474(9) 0.42657(7) 0.28061(7) 0.0983(4) Uani 0.045(10) 1 d . . P . .
N1 N 0.7891(6) 0.2891(6) 0.5801(8) 0.070(4) Uani 1 2 d DS T P . .
N2 N 0.5000 0.5000 0.0000 0.061(4) Uani 1 4 d DS T P . .
N3 N 0.5000 0.0000 -0.0151(15) 0.079(6) Uani 1 4 d DS T P . .
C1 C 0.7167(10) 0.2167(10) 0.548(2) 0.130(10) Uani 1 2 d DS T P . .
H1A H 0.7491 0.1684 0.5113 0.156 Uiso 0.5 1 calc R U P . .
H1B H 0.6684 0.2491 0.5113 0.156 Uiso 0.5 1 calc R U P . .
C2 C 0.665(2) 0.165(2) 0.629(3) 0.182(16) Uani 1 2 d DS TU P . .
H2A H 0.6760 0.0964 0.6249 0.274 Uiso 0.5 1 calc R U P . .
H2B H 0.5967 0.1783 0.6263 0.274 Uiso 0.5 1 calc R U P . .
H2C H 0.6913 0.1893 0.6847 0.274 Uiso 1 2 calc R U P . .
C3 C 0.8303(12) 0.3303(12) 0.4974(13) 0.114(7) Uani 1 2 d DS TU P . .
H3A H 0.7777 0.3580 0.4622 0.137 Uiso 0.5 1 calc R U P . .
H3B H 0.8580 0.2777 0.4622 0.137 Uiso 0.5 1 calc R U P . .
C4 C 0.9084(12) 0.4084(12) 0.5096(19) 0.135(9) Uani 1 2 d DS TU P . .
H4A H 0.8999 0.4398 0.5670 0.203 Uiso 0.5 1 calc R U P . .
H4B H 0.9028 0.4558 0.4621 0.203 Uiso 0.5 1 calc R U P . .
H4C H 0.9716 0.3788 0.5071 0.203 Uiso 0.5 1 calc R U P . .
C5 C 0.8659(13) 0.2467(15) 0.6368(11) 0.120(5) Uani 1 1 d D U . . .
H5A H 0.8367 0.2206 0.6913 0.144 Uiso 1 1 calc R U . . .
H5B H 0.9108 0.2977 0.6545 0.144 Uiso 1 1 calc R U . . .
C6 C 0.9242(16) 0.1638(15) 0.5882(16) 0.139(7) Uani 1 1 d D U . . .
H6A H 0.8802 0.1132 0.5699 0.208 Uiso 1 1 calc R U . . .
H6B H 0.9717 0.1374 0.6289 0.208 Uiso 1 1 calc R U . . .
H6C H 0.9563 0.1898 0.5359 0.208 Uiso 1 1 calc R U . . .
C7 C 0.4618(11) 0.5820(11) -0.0556(11) 0.097(4) Uani 1 1 d D . . . .
H7A H 0.5156 0.6127 -0.0870 0.116 Uiso 1 1 calc R U . . .
H7B H 0.4331 0.6302 -0.0158 0.116 Uiso 1 1 calc R U . . .
C8 C 0.3842(11) 0.5493(13) -0.1263(9) 0.102(5) Uani 1 1 d D . . . .
H8A H 0.4154 0.5373 -0.1833 0.153 Uiso 1 1 calc R U . . .
H8B H 0.3364 0.5996 -0.1334 0.153 Uiso 1 1 calc R U . . .
H8C H 0.3531 0.4908 -0.1058 0.153 Uiso 1 1 calc R U . . .
C9 C 0.515(3) 0.088(2) -0.068(2) 0.119(11) Uani 0.5 1 d D . P A -1
H9A H 0.5255 0.1412 -0.0267 0.143 Uiso 0.5 1 calc R U P A -1
H9B H 0.4547 0.1012 -0.1004 0.143 Uiso 0.5 1 calc R U P A -1
C10 C 0.599(4) 0.087(5) -0.138(2) 0.173(16) Uani 0.5 1 d D U P A -1
H10A H 0.6007 0.1483 -0.1688 0.260 Uiso 0.5 1 calc R U P A -1
H10B H 0.5888 0.0356 -0.1805 0.260 Uiso 0.5 1 calc R U P A -1
H10C H 0.6595 0.0769 -0.1068 0.260 Uiso 0.5 1 calc R U P A -1
C11 C 0.4130(17) 0.012(2) 0.0407(18) 0.099(9) Uani 0.5 1 d D . P A -1
H11A H 0.4026 -0.0462 0.0762 0.119 Uiso 0.5 1 calc R U P A -1
H11B H 0.3568 0.0213 0.0020 0.119 Uiso 0.5 1 calc R U P A -1
C12 C 0.423(3) 0.100(3) 0.1048(19) 0.102(16) Uani 0.5 1 d D . P A -1
H12A H 0.4774 0.0909 0.1443 0.152 Uiso 0.5 1 calc R U P A -1
H12B H 0.3646 0.1070 0.1400 0.152 Uiso 0.5 1 calc R U P A -1
H12C H 0.4326 0.1585 0.0698 0.152 Uiso 0.5 1 calc R U P A -1

loop_
_atom_site_aniso_label
_atom_site_aniso_U_11
_atom_site_aniso_U_22
_atom_site_aniso_U_33
_atom_site_aniso_U_23
_atom_site_aniso_U_13
_atom_site_aniso_U_12
Zn1 0.0655(8) 0.0655(8) 0.0633(10) -0.0002(6) -0.0002(6) 0.0032(10)
I1 0.0954(6) 0.0954(6) 0.0872(8) 0.0137(5) 0.0137(5) -0.0160(7)
I2 0.0889(5) 0.0889(5) 0.0588(5) 0.0034(4) 0.0034(4) 0.0065(8)
I3 0.1428(9) 0.0666(5) 0.0854(6) -0.0113(5) -0.0300(6) 0.0233(5)
Cl1 0.0954(6) 0.0954(6) 0.0872(8) 0.0137(5) 0.0137(5) -0.0160(7)
Cl2 0.0889(5) 0.0889(5) 0.0588(5) 0.0034(4) 0.0034(4) 0.0065(8)
Cl3 0.1428(9) 0.0666(5) 0.0854(6) -0.0113(5) -0.0300(6) 0.0233(5)
N1 0.074(5) 0.074(5) 0.063(7) -0.003(4) -0.003(4) -0.009(7)
N2 0.059(7) 0.059(7) 0.066(10) 0.000 0.000 0.000
N3 0.071(8) 0.071(8) 0.097(15) 0.000 0.000 0.017(11)
C1 0.108(12) 0.108(12) 0.17(3) -0.030(14) -0.030(14) -0.003(14)
C2 0.157(17) 0.157(17) 0.23(3) 0.025(15) 0.025(15) 0.000(19)
C3 0.134(11) 0.134(11) 0.074(11) 0.006(9) 0.006(9) 0.021(14)
C4 0.137(12) 0.137(12) 0.131(17) 0.030(11) 0.030(11) -0.026(16)
C5 0.113(11) 0.143(14) 0.104(11) 0.023(11) -0.006(9) -0.007(12)
C6 0.116(13) 0.132(15) 0.168(16) 0.027(13) 0.012(12) 0.024(12)
C7 0.088(10) 0.102(11) 0.100(10) 0.018(9) 0.003(8) 0.014(8)
C8 0.094(11) 0.128(13) 0.084(9) 0.018(8) -0.024(8) 0.022(9)
C9 0.10(2) 0.13(3) 0.13(2) 0.02(2) 0.01(2) 0.01(2)
C10 0.18(3) 0.19(3) 0.15(2) 0.04(2) 0.04(2) 0.03(2)
C11 0.079(19) 0.11(2) 0.103(19) -0.017(19) -0.006(16) -0.002(16)
C12 0.10(3) 0.08(3) 0.121(19) -0.03(2) -0.03(3) 0.01(3)

loop_
_atom_type_symbol
_atom_type_description
_atom_type_scat_dispersion_real
_atom_type_scat_dispersion_imag
_atom_type_scat_source
C C 0.0033 0.0016 'International Tables Vol C Tables 4.2.6.8 and 6.1.1.4'
H H 0.0000 0.0000 'International Tables Vol C Tables 4.2.6.8 and 6.1.1.4'
I I -0.4742 1.8119 'International Tables Vol C Tables 4.2.6.8 and 6.1.1.4'
N N 0.0061 0.0033 'International Tables Vol C Tables 4.2.6.8 and 6.1.1.4'
Zn Zn 0.2839 1.4301 'International Tables Vol C Tables 4.2.6.8 and 6.1.1.4'
Cl Cl 0.1484 0.1585 'International Tables Vol C Tables 4.2.6.8 and 6.1.1.4'

loop_
_geom_angle_atom_site_label_1
_geom_angle_atom_site_label_2
_geom_angle_atom_site_label_3
_geom_angle
_geom_angle_site_symmetry_1
_geom_angle_site_symmetry_3
I1 Zn1 I3 108.37(5) . .
I1 Zn1 Cl3 108.36(5) . 5_545
I3 Zn1 Cl3 112.3 . 5_545
I1 Zn1 I3 108.36(5) . 5_545
I3 Zn1 I3 112.29(8) . 5_545
Cl3 Zn1 I3 0.0 5_545 5_545
I1 Zn1 I2 110.24(8) . .
I3 Zn1 I2 108.79(5) . .
Cl3 Zn1 I2 108.79(5) 5_545 .
I3 Zn1 I2 108.79(5) 5_545 .
C3 N1 C5 110.6(11) . .
C3 N1 C5 110.6(11) . 5_545
C5 N1 C5 104.2(16) . 5_545
C3 N1 C1 104.8(17) . .
C5 N1 C1 113.4(12) . .
C5 N1 C1 113.4(12) 5_545 .
C7 N2 C7 107.7(6) 8_565 2_665
C7 N2 C7 113.1(13) 8_565 7_655
C7 N2 C7 107.7(6) 2_665 7_655
C7 N2 C7 107.7(6) 8_565 .
C7 N2 C7 113.1(13) 2_665 .
C7 N2 C7 107.7(6) 7_655 .
C9 N3 C11 108.8(19) . .
N1 C1 C2 112(3) . .
N1 C1 H1A 109.3 . .
C2 C1 H1A 109.3 . .
N1 C1 H1B 109.3 . .
C2 C1 H1B 109.3 . .
H1A C1 H1B 107.9 . .
C1 C2 H2A 109.5 . .
C1 C2 H2B 109.5 . .
H2A C2 H2B 109.5 . .
C1 C2 H2C 109.5 . .
H2A C2 H2C 109.5 . .
H2B C2 H2C 109.5 . .
N1 C3 C4 116.5(19) . .
N1 C3 H3A 108.2 . .
C4 C3 H3A 108.2 . .
N1 C3 H3B 108.2 . .
C4 C3 H3B 108.2 . .
H3A C3 H3B 107.3 . .
C3 C4 H4A 109.5 . .
C3 C4 H4B 109.5 . .
H4A C4 H4B 109.5 . .
C3 C4 H4C 109.5 . .
H4A C4 H4C 109.5 . .
H4B C4 H4C 109.5 . .
N1 C5 C6 113.2(14) . .
N1 C5 H5A 108.9 . .
C6 C5 H5A 108.9 . .
N1 C5 H5B 108.9 . .
C6 C5 H5B 108.9 . .
H5A C5 H5B 107.7 . .
C5 C6 H6A 109.5 . .
C5 C6 H6B 109.5 . .
H6A C6 H6B 109.5 . .
C5 C6 H6C 109.5 . .
H6A C6 H6C 109.5 . .
H6B C6 H6C 109.5 . .
N2 C7 C8 113.1(12) . .
N2 C7 H7A 109.0 . .
C8 C7 H7A 109.0 . .
N2 C7 H7B 109.0 . .
C8 C7 H7B 109.0 . .
H7A C7 H7B 107.8 . .
C7 C8 H8A 109.5 . .
C7 C8 H8B 109.5 . .
H8A C8 H8B 109.5 . .
C7 C8 H8C 109.5 . .
H8A C8 H8C 109.5 . .
H8B C8 H8C 109.5 . .
N3 C9 C10 117(3) . .
N3 C9 H9A 108.0 . .
C10 C9 H9A 108.0 . .
N3 C9 H9B 108.0 . .
C10 C9 H9B 108.0 . .
H9A C9 H9B 107.2 . .
C9 C10 H10A 109.5 . .
C9 C10 H10B 109.5 . .
H10A C10 H10B 109.5 . .
C9 C10 H10C 109.5 . .
H10A C10 H10C 109.5 . .
H10B C10 H10C 109.5 . .
N3 C11 C12 111(2) . .
N3 C11 H11A 109.3 . .
C12 C11 H11A 109.3 . .
N3 C11 H11B 109.3 . .
C12 C11 H11B 109.3 . .
H11A C11 H11B 108.0 . .
C11 C12 H12A 109.5 . .
C11 C12 H12B 109.5 . .
H12A C12 H12B 109.5 . .
C11 C12 H12C 109.5 . .
H12A C12 H12C 109.5 . .
H12B C12 H12C 109.5 . .

loop_
_geom_bond_atom_site_label_1
_geom_bond_atom_site_label_2
_geom_bond_distance
_geom_bond_site_symmetry_2
Zn1 I1 2.591(2) .
Zn1 I3 2.5966(13) .
Zn1 Cl3 2.5967(13) 5_545
Zn1 I3 2.5967(13) 5_545
Zn1 I2 2.598(2) .
N1 C3 1.463(17) .
N1 C5 1.469(14) .
N1 C5 1.469(14) 5_545
N1 C1 1.482(18) .
N2 C7 1.491(12) 8_565
N2 C7 1.491(12) 2_665
N2 C7 1.491(12) 7_655
N2 C7 1.491(12) .
N3 C9 1.452(19) .
N3 C11 1.463(19) .
C1 C2 1.55(2) .
C1 H1A 0.9700 .
C1 H1B 0.9700 .
C2 H2A 0.9600 .
C2 H2B 0.9600 .
C2 H2C 0.9600 .
C3 C4 1.53(2) .
C3 H3A 0.9700 .
C3 H3B 0.9700 .
C4 H4A 0.9600 .
C4 H4B 0.9600 .
C4 H4C 0.9600 .
C5 C6 1.568(19) .
C5 H5A 0.9700 .
C5 H5B 0.9700 .
C6 H6A 0.9600 .
C6 H6B 0.9600 .
C6 H6C 0.9600 .
C7 C8 1.562(17) .
C7 H7A 0.9700 .
C7 H7B 0.9700 .
C8 H8A 0.9600 .
C8 H8B 0.9600 .
C8 H8C 0.9600 .
C9 C10 1.55(3) .
C9 H9A 0.9700 .
C9 H9B 0.9700 .
C10 H10A 0.9600 .
C10 H10B 0.9600 .
C10 H10C 0.9600 .
C11 C12 1.55(2) .
C11 H11A 0.9700 .
C11 H11B 0.9700 .
C12 H12A 0.9600 .
C12 H12B 0.9600 .
C12 H12C 0.9600 .
